data_1573602
loop_
_publ_author_name
'Roy, Nabanita'
'Ghosh, Subhajit'
'Dutta, Abhishek'
'Dastidar, Parthasarathi'

_publ_section_title
;
 Designing Anti-bacterial Supramolecular Gels from Primary Ammonium
 Dicarboxylate (PAD) salts for Self-Delivery Applications
;
_journal_name_full 'Faraday Discussions'
_journal_paper_doi 10.1039/D4FD00154K
_journal_year 2024
_chemical_formula_moiety '2(C7 H11 N2 O2 S), 2(C3 O2)'
_chemical_formula_sum 'C20 H22 N4 O8 S2'
_chemical_formula_weight 510.53
_chemical_name_systematic ADP-2MAFSALT
_space_group_crystal_system monoclinic
_space_group_IT_number 14
_space_group_name_Hall '-P 2yn'
_space_group_name_H-M_alt 'P 1 21/n 1'
_atom_sites_solution_hydrogens geom
_atom_sites_solution_primary direct
_audit_creation_date 2022-10-10
_audit_creation_method
;
Olex2 1.3
(compiled 2020.11.12 svn.r5f609507 for OlexSys, GUI svn.r6408)
;
_audit_update_record
;
2024-09-23 deposited with the CCDC.	2025-01-06 downloaded from the CCDC.
;
_cell_angle_alpha 90
_cell_angle_beta 104.9680(10)
_cell_angle_gamma 90
_cell_formula_units_Z 2
_cell_length_a 10.4623(3)
_cell_length_b 5.9160(2)
_cell_length_c 20.1437(6)
_cell_measurement_reflns_used 9032
_cell_measurement_temperature 148(2)
_cell_measurement_theta_max 31.68
_cell_measurement_theta_min 3.26
_cell_volume 1204.49(6)
_computing_cell_refinement 'SAINT V8.38A (Bruker, 2018)'
_computing_data_reduction 'SAINT V8.38A (Bruker, 2018)'
_computing_molecular_graphics 'Olex2 1.3 (Dolomanov et al., 2009)'
_computing_publication_material 'Olex2 1.3 (Dolomanov et al., 2009)'
_computing_structure_refinement 'SHELXL 2018/3 (Sheldrick, 2015)'
_computing_structure_solution 'XS  (Sheldrick, 2008)'
_diffrn_ambient_temperature 147.9
_diffrn_measured_fraction_theta_full 0.986
_diffrn_measured_fraction_theta_max 0.973
_diffrn_measurement_device_type 'Bruker APEX-II CCD'
_diffrn_measurement_method '\f and \w scans'
_diffrn_radiation_type MoK\a
_diffrn_radiation_wavelength 0.71073
_diffrn_reflns_av_R_equivalents 0.0548
_diffrn_reflns_av_unetI/netI 0.0495
_diffrn_reflns_Laue_measured_fraction_full 0.986
_diffrn_reflns_Laue_measured_fraction_max 0.973
_diffrn_reflns_limit_h_max 14
_diffrn_reflns_limit_h_min -15
_diffrn_reflns_limit_k_max 7
_diffrn_reflns_limit_k_min -8
_diffrn_reflns_limit_l_max 29
_diffrn_reflns_limit_l_min -29
_diffrn_reflns_number 16545
_diffrn_reflns_point_group_measured_fraction_full 0.986
_diffrn_reflns_point_group_measured_fraction_max 0.973
_diffrn_reflns_theta_full 25.242
_diffrn_reflns_theta_max 31.704
_diffrn_reflns_theta_min 3.264
_diffrn_source_current 1.0
_diffrn_source_power 0.05
_diffrn_source_voltage 50.0
_diffrn_standards_number 0
_exptl_absorpt_coefficient_mu 0.273
_exptl_absorpt_correction_T_max 0.7463
_exptl_absorpt_correction_T_min 0.3697
_exptl_absorpt_correction_type multi-scan
_exptl_absorpt_process_details
;
SADABS-2016/2 (Bruker,2016/2) was used for absorption correction.
wR2(int) was 0.1299 before and 0.0835 after correction.
The Ratio of minimum to maximum transmission is 0.4954.
The \l/2 correction factor is Not present.
;
_exptl_crystal_colour 'clear light colourless'
_exptl_crystal_colour_lustre clear
_exptl_crystal_colour_modifier light
_exptl_crystal_colour_primary colourless
_exptl_crystal_density_diffrn 1.408
_exptl_crystal_description needle
_exptl_crystal_F_000 532
_exptl_crystal_preparation 'Methanol solution'
_exptl_crystal_recrystallization_method 'slow evaporation in beaker'
_exptl_crystal_size_max 0.3
_exptl_crystal_size_mid 0.04
_exptl_crystal_size_min 0.02
_refine_diff_density_max 0.865
_refine_diff_density_min -0.826
_refine_diff_density_rms 0.085
_refine_ls_extinction_method none
_refine_ls_goodness_of_fit_ref 1.036
_refine_ls_hydrogen_treatment constr
_refine_ls_matrix_type full
_refine_ls_number_parameters 164
_refine_ls_number_reflns 3967
_refine_ls_number_restraints 0
_refine_ls_restrained_S_all 1.036
_refine_ls_R_factor_all 0.0650
_refine_ls_R_factor_gt 0.0540
_refine_ls_shift/su_max 0.001
_refine_ls_shift/su_mean 0.000
_refine_ls_structure_factor_coef Fsqd
_refine_ls_weighting_details 'w=1/[\s^2^(Fo^2^)+(0.0839P)^2^+1.3098P] where P=(Fo^2^+2Fc^2^)/3'
_refine_ls_weighting_scheme calc
_refine_ls_wR_factor_gt 0.1553
_refine_ls_wR_factor_ref 0.1671
_reflns_Friedel_coverage 0.000
_reflns_number_gt 3313
_reflns_number_total 3967
_reflns_threshold_expression 'I > 2\s(I)'
_cod_data_source_file d4fd00154k2.cif
_cod_data_source_block mo_pd030921a_0m_a
_cod_database_code 1573602
_shelx_shelxl_version_number 2018/3
_shelx_space_group_comment
;
The symmetry employed for this shelxl refinement is uniquely defined
by the following loop, which should always be used as a source of
symmetry information in preference to the above space-group names.
They are only intended as comments.
;
_shelx_estimated_absorpt_t_max 0.995
_shelx_estimated_absorpt_t_min 0.922
_olex2_refinement_description
;
1. Fixed Uiso
 At 1.2 times of:
  All C(H) groups, All C(H,H) groups, All N(H,H) groups
 At 1.5 times of:
  All N(H,H,H) groups
2. Others
 Fixed Sof: C10(0.4885) C11(0.5115)
3.a Secondary CH2 refined with riding coordinates:
 C5(H5A,H5B)
3.b Aromatic/amide H refined with riding coordinates:
 C3(H3), C6(H6), C7(H7), C8(H8)
3.c X=CH2 refined with riding coordinates:
 N1(H1A,H1B)
3.d Idealised Me refined as rotating group:
 N2(H2A,H2B,H2C)
;
_olex2_exptl_crystal_mounting_method loop
_olex2_submission_original_sample_id ADP-2MAF
_olex2_submission_special_instructions 'No special instructions were received'

loop_
_space_group_symop_operation_xyz
'x, y, z'
'-x+1/2, y+1/2, -z+1/2'
'-x, -y, -z'
'x-1/2, -y-1/2, z-1/2'

loop_
_atom_site_label
_atom_site_type_symbol
_atom_site_fract_x
_atom_site_fract_y
_atom_site_fract_z
_atom_site_U_iso_or_equiv
_atom_site_adp_type
_atom_site_occupancy
_atom_site_site_symmetry_order
_atom_site_calc_flag
_atom_site_refinement_flags_posn
_atom_site_refinement_flags_adp
_atom_site_refinement_flags_occupancy
_atom_site_disorder_assembly
_atom_site_disorder_group
S1 S 0.62872(4) 0.79980(8) 0.81464(2) 0.02021(14) Uani 1 1 d . . . . .
O4 O 0.16695(12) 0.3241(2) 0.52805(7) 0.0196(3) Uani 1 1 d . . . . .
O2 O 0.58804(15) 0.8676(3) 0.87477(7) 0.0265(3) Uani 1 1 d . . . . .
O3 O 0.23717(14) 0.0637(2) 0.46654(7) 0.0252(3) Uani 1 1 d . . . . .
O1 O 0.72355(14) 0.9402(3) 0.79350(7) 0.0319(3) Uani 1 1 d . . . . .
N2 N 0.10000(14) 0.7682(2) 0.53002(7) 0.0179(3) Uani 1 1 d . . . . .
H2A H 0.145109 0.870459 0.511026 0.027 Uiso 1 1 calc R U . . .
H2B H 0.014546 0.761183 0.504487 0.027 Uiso 1 1 calc R U . . .
H2C H 0.138297 0.629760 0.530928 0.027 Uiso 1 1 calc R U . . .
N1 N 0.67480(17) 0.5418(3) 0.82562(8) 0.0265(3) Uani 1 1 d . . . . .
H1A H 0.751040 0.499915 0.818712 0.032 Uiso 1 1 calc R U . . .
H1B H 0.623911 0.441615 0.838581 0.032 Uiso 1 1 calc R U . . .
C1 C 0.24616(16) 0.2558(3) 0.49401(8) 0.0179(3) Uani 1 1 d . . . . .
C2 C 0.24025(17) 0.8193(3) 0.64949(9) 0.0181(3) Uani 1 1 d . . . . .
C3 C 0.27642(18) 0.6245(3) 0.68897(9) 0.0212(3) Uani 1 1 d . . . . .
H3 H 0.217080 0.500132 0.683125 0.025 Uiso 1 1 calc R U . . .
C4 C 0.48510(17) 0.7940(3) 0.74523(8) 0.0184(3) Uani 1 1 d . . . . .
C5 C 0.10338(17) 0.8393(3) 0.60159(9) 0.0200(3) Uani 1 1 d . . . . .
H5A H 0.041377 0.743987 0.619050 0.024 Uiso 1 1 calc R U . . .
H5B H 0.073173 0.997984 0.601055 0.024 Uiso 1 1 calc R U . . .
C6 C 0.33011(18) 0.9985(3) 0.65685(9) 0.0215(3) Uani 1 1 d . . . . .
H6 H 0.307150 1.129670 0.629111 0.026 Uiso 1 1 calc R U . . .
C7 C 0.39881(18) 0.6110(3) 0.73685(9) 0.0217(3) Uani 1 1 d . . . . .
H7 H 0.423206 0.478045 0.763566 0.026 Uiso 1 1 calc R U . . .
C8 C 0.45308(18) 0.9863(3) 0.70456(9) 0.0219(3) Uani 1 1 d . . . . .
H8 H 0.514188 1.107766 0.709227 0.026 Uiso 1 1 calc R U . . .
C9 C 0.35747(19) 0.4152(4) 0.48955(12) 0.0293(4) Uani 1 1 d . . . . .
C10 C 0.4438(4) 0.3516(7) 0.4495(2) 0.0247(7) Uani 0.4885 1 d . . P A 1
C11 C 0.4538(4) 0.4618(7) 0.55432(19) 0.0286(8) Uani 0.5115 1 d . . P A 2

loop_
_atom_site_aniso_label
_atom_site_aniso_U_11
_atom_site_aniso_U_22
_atom_site_aniso_U_33
_atom_site_aniso_U_23
_atom_site_aniso_U_13
_atom_site_aniso_U_12
S1 0.0193(2) 0.0276(2) 0.0138(2) 0.00148(14) 0.00428(14) 0.00102(14)
O4 0.0179(6) 0.0195(6) 0.0209(6) 0.0009(4) 0.0041(4) -0.0014(4)
O2 0.0309(7) 0.0320(7) 0.0169(6) -0.0022(5) 0.0069(5) 0.0065(6)
O3 0.0304(7) 0.0235(6) 0.0243(6) -0.0052(5) 0.0120(5) -0.0076(5)
O1 0.0241(7) 0.0468(9) 0.0231(7) 0.0058(6) 0.0032(5) -0.0105(6)
N2 0.0164(6) 0.0176(6) 0.0187(6) -0.0009(5) 0.0028(5) -0.0021(5)
N1 0.0254(8) 0.0348(9) 0.0206(7) 0.0036(6) 0.0082(6) 0.0118(7)
C1 0.0149(7) 0.0203(7) 0.0170(7) 0.0025(6) 0.0015(5) -0.0042(5)
C2 0.0184(7) 0.0192(7) 0.0169(7) 0.0002(5) 0.0050(6) 0.0001(5)
C3 0.0226(8) 0.0186(7) 0.0220(8) 0.0019(6) 0.0051(6) -0.0034(6)
C4 0.0184(7) 0.0214(8) 0.0153(7) 0.0014(5) 0.0041(5) 0.0007(6)
C5 0.0173(7) 0.0245(8) 0.0183(7) 0.0005(6) 0.0048(6) 0.0006(6)
C6 0.0222(8) 0.0194(7) 0.0206(7) 0.0047(6) 0.0018(6) -0.0020(6)
C7 0.0251(8) 0.0192(8) 0.0204(7) 0.0053(6) 0.0053(6) 0.0007(6)
C8 0.0220(8) 0.0213(8) 0.0207(7) 0.0035(6) 0.0022(6) -0.0038(6)
C9 0.0185(8) 0.0298(10) 0.0390(11) 0.0040(8) 0.0065(7) -0.0102(7)
C10 0.0219(17) 0.0284(18) 0.0258(17) -0.0086(14) 0.0099(13) -0.0092(14)
C11 0.0270(18) 0.038(2) 0.0223(16) 0.0009(14) 0.0078(13) -0.0119(15)

loop_
_atom_type_symbol
_atom_type_description
_atom_type_scat_dispersion_real
_atom_type_scat_dispersion_imag
_atom_type_scat_source
C C 0.0033 0.0016 'International Tables Vol C Tables 4.2.6.8 and 6.1.1.4'
H H 0.0000 0.0000 'International Tables Vol C Tables 4.2.6.8 and 6.1.1.4'
N N 0.0061 0.0033 'International Tables Vol C Tables 4.2.6.8 and 6.1.1.4'
O O 0.0106 0.0060 'International Tables Vol C Tables 4.2.6.8 and 6.1.1.4'
S S 0.1246 0.1234 'International Tables Vol C Tables 4.2.6.8 and 6.1.1.4'

loop_
_geom_angle_atom_site_label_1
_geom_angle_atom_site_label_2
_geom_angle_atom_site_label_3
_geom_angle
_geom_angle_site_symmetry_1
_geom_angle_site_symmetry_3
_geom_angle_publ_flag
O2 S1 N1 107.08(9) . . ?
O2 S1 C4 107.15(8) . . ?
O1 S1 O2 117.61(10) . . ?
O1 S1 N1 112.67(10) . . ?
O1 S1 C4 106.68(8) . . ?
N1 S1 C4 104.77(9) . . ?
H2A N2 H2B 109.5 . . ?
H2A N2 H2C 109.5 . . ?
H2B N2 H2C 109.5 . . ?
C5 N2 H2A 109.5 . . ?
C5 N2 H2B 109.5 . . ?
C5 N2 H2C 109.5 . . ?
S1 N1 H1A 120.0 . . ?
S1 N1 H1B 120.0 . . ?
H1A N1 H1B 120.0 . . ?
O4 C1 C9 116.86(16) . . ?
O3 C1 O4 122.67(15) . . ?
O3 C1 C9 120.43(16) . . ?
C3 C2 C5 120.09(15) . . ?
C3 C2 C6 119.31(16) . . ?
C6 C2 C5 120.56(15) . . ?
C2 C3 H3 119.8 . . ?
C7 C3 C2 120.49(16) . . ?
C7 C3 H3 119.8 . . ?
C7 C4 S1 120.21(13) . . ?
C7 C4 C8 120.97(16) . . ?
C8 C4 S1 118.40(13) . . ?
N2 C5 C2 112.14(14) . . ?
N2 C5 H5A 109.2 . . ?
N2 C5 H5B 109.2 . . ?
C2 C5 H5A 109.2 . . ?
C2 C5 H5B 109.2 . . ?
H5A C5 H5B 107.9 . . ?
C2 C6 H6 119.7 . . ?
C8 C6 C2 120.58(16) . . ?
C8 C6 H6 119.7 . . ?
C3 C7 H7 120.3 . . ?
C4 C7 C3 119.43(16) . . ?
C4 C7 H7 120.3 . . ?
C4 C8 C6 119.13(16) . . ?
C4 C8 H8 120.4 . . ?
C6 C8 H8 120.4 . . ?
C10 C9 C1 118.9(2) . . ?
C11 C9 C1 115.4(2) . . ?

loop_
_geom_bond_atom_site_label_1
_geom_bond_atom_site_label_2
_geom_bond_distance
_geom_bond_site_symmetry_2
_geom_bond_publ_flag
S1 O2 1.4407(14) . ?
S1 O1 1.4402(15) . ?
S1 N1 1.5989(18) . ?
S1 C4 1.7687(17) . ?
O4 C1 1.270(2) . ?
O3 C1 1.257(2) . ?
N2 H2A 0.9100 . ?
N2 H2B 0.9100 . ?
N2 H2C 0.9100 . ?
N2 C5 1.493(2) . ?
N1 H1A 0.8800 . ?
N1 H1B 0.8800 . ?
C1 C9 1.519(2) . ?
C2 C3 1.396(2) . ?
C2 C5 1.511(2) . ?
C2 C6 1.400(2) . ?
C3 H3 0.9500 . ?
C3 C7 1.392(3) . ?
C4 C7 1.392(2) . ?
C4 C8 1.392(2) . ?
C5 H5A 0.9900 . ?
C5 H5B 0.9900 . ?
C6 H6 0.9500 . ?
C6 C8 1.395(2) . ?
C7 H7 0.9500 . ?
C8 H8 0.9500 . ?
C9 C10 1.408(4) . ?
C9 C11 1.454(4) . ?

loop_
_geom_torsion_atom_site_label_1
_geom_torsion_atom_site_label_2
_geom_torsion_atom_site_label_3
_geom_torsion_atom_site_label_4
_geom_torsion
_geom_torsion_site_symmetry_1
_geom_torsion_site_symmetry_2
_geom_torsion_site_symmetry_3
_geom_torsion_site_symmetry_4
_geom_torsion_publ_flag
S1 C4 C7 C3 169.82(14) . . . . ?
S1 C4 C8 C6 -169.79(14) . . . . ?
O4 C1 C9 C10 -176.9(3) . . . . ?
O4 C1 C9 C11 65.0(3) . . . . ?
O2 S1 C4 C7 -79.33(16) . . . . ?
O2 S1 C4 C8 93.30(16) . . . . ?
O3 C1 C9 C10 5.1(3) . . . . ?
O3 C1 C9 C11 -113.1(3) . . . . ?
O1 S1 C4 C7 153.88(15) . . . . ?
O1 S1 C4 C8 -33.48(17) . . . . ?
N1 S1 C4 C7 34.20(17) . . . . ?
N1 S1 C4 C8 -153.17(15) . . . . ?
C2 C3 C7 C4 0.1(3) . . . . ?
C2 C6 C8 C4 -0.5(3) . . . . ?
C3 C2 C5 N2 -94.59(19) . . . . ?
C3 C2 C6 C8 -1.9(3) . . . . ?
C5 C2 C3 C7 -175.35(16) . . . . ?
C5 C2 C6 C8 175.51(16) . . . . ?
C6 C2 C3 C7 2.1(3) . . . . ?
C6 C2 C5 N2 88.0(2) . . . . ?
C7 C4 C8 C6 2.8(3) . . . . ?
C8 C4 C7 C3 -2.6(3) . . . . ?
